data_4073421
loop_
_publ_author_name
'Maynadi\'e, J\'er\^ome'
'Berthet, Jean-Claude'
'Thu\'ery, Pierre'
'Ephritikhine, Michel'

_publ_section_title
;
 Bent and Linear Uranium(IV) Metallocenes with Terminal and Bridging
 Cyanide Ligands
;
_journal_issue 18
_journal_name_full Organometallics
_journal_page_first 4585
_journal_page_last 4591
_journal_paper_doi 10.1021/om7003173
_journal_volume 26
_journal_year 2007
_chemical_formula_sum 'C51 H93 N9 U'
_chemical_formula_weight 1070.37
_space_group_IT_number 14
_symmetry_cell_setting monoclinic
_symmetry_space_group_name_Hall '-P 2ybc'
_symmetry_space_group_name_H-M 'P 1 21/c 1'
_atom_sites_solution_hydrogens geom
_atom_sites_solution_primary direct
_atom_sites_solution_secondary difmap
_audit_creation_method SHELXL-97
_cell_angle_alpha 90.00
_cell_angle_beta 118.949(2)
_cell_angle_gamma 90.00
_cell_formula_units_Z 12
_cell_length_a 38.6077(8)
_cell_length_b 12.1228(4)
_cell_length_c 38.4765(14)
_cell_measurement_reflns_used 228313
_cell_measurement_temperature 100(2)
_cell_measurement_theta_max 25.68
_cell_measurement_theta_min 2.94
_cell_volume 15758.2(9)
_computing_cell_refinement 'HKL2000 (Otwinowski & Minor, 1997)'
_computing_data_collection 'COLLECT (Hooft, 1998)'
_computing_data_reduction 'HKL2000 (Otwinowski & Minor, 1997)'
_computing_molecular_graphics 'SHELXTL (Sheldrick, 1999)'
_computing_publication_material 'SHELXTL (Sheldrick, 1999); PLATON (Spek, 2003)'
_computing_structure_refinement 'SHELXL-97 (Sheldrick, 1997)'
_computing_structure_solution 'SHELXS-97 (Sheldrick, 1997)'
_diffrn_ambient_temperature 100(2)
_diffrn_measured_fraction_theta_full 0.994
_diffrn_measured_fraction_theta_max 0.994
_diffrn_measurement_device_type 'Nonius Kappa-CCD area-detector diffractometer'
_diffrn_measurement_method 'two \f and four \w scans with 2\% steps'
_diffrn_radiation_monochromator graphite
_diffrn_radiation_source 'fine-focus sealed tube'
_diffrn_radiation_type MoK\a
_diffrn_radiation_wavelength 0.71073
_diffrn_reflns_av_R_equivalents 0.0819
_diffrn_reflns_av_sigmaI/netI 0.0471
_diffrn_reflns_limit_h_max 41
_diffrn_reflns_limit_h_min -47
_diffrn_reflns_limit_k_max 0
_diffrn_reflns_limit_k_min -14
_diffrn_reflns_limit_l_max 46
_diffrn_reflns_limit_l_min 0
_diffrn_reflns_number 228313
_diffrn_reflns_theta_full 25.68
_diffrn_reflns_theta_max 25.68
_diffrn_reflns_theta_min 2.94
_diffrn_standards_decay_% 0
_diffrn_standards_interval_time 0
_exptl_absorpt_coefficient_mu 3.131
_exptl_absorpt_correction_T_max 0.645
_exptl_absorpt_correction_T_min 0.340
_exptl_absorpt_correction_type refdelf
_exptl_absorpt_process_details 'program DELABS from PLATON (Spek, 2003)'
_exptl_crystal_colour 'translucent light orange'
_exptl_crystal_density_diffrn 1.354
_exptl_crystal_density_method 'not measured'
_exptl_crystal_description irregular
_exptl_crystal_F_000 6648
_exptl_crystal_size_max 0.23
_exptl_crystal_size_mid 0.19
_exptl_crystal_size_min 0.14
_refine_diff_density_max 2.915
_refine_diff_density_min -1.208
_refine_diff_density_rms 0.142
_refine_ls_extinction_method none
_refine_ls_goodness_of_fit_ref 1.064
_refine_ls_hydrogen_treatment constr
_refine_ls_matrix_type fullcycle
_refine_ls_number_parameters 1713
_refine_ls_number_reflns 29774
_refine_ls_number_restraints 71
_refine_ls_restrained_S_all 1.075
_refine_ls_R_factor_all 0.0656
_refine_ls_R_factor_gt 0.0466
_refine_ls_shift/su_max 0.002
_refine_ls_shift/su_mean 0.000
_refine_ls_structure_factor_coef Fsqd
_refine_ls_weighting_details 'calc w=1/[\s^2^(Fo^2^)+(0.0782P)^2^+42.7554P] where P=(Fo^2^+2Fc^2^)/3'
_refine_ls_weighting_scheme calc
_refine_ls_wR_factor_gt 0.1316
_refine_ls_wR_factor_ref 0.1406
_reflns_number_gt 23090
_reflns_number_total 29774
_reflns_threshold_expression >2sigma(I)
_cod_data_source_file om7003173.cif
_cod_data_source_block 4.MeCN
_cod_original_sg_symbol_H-M 'P 21/c'
_cod_database_code 4073421

loop_
_symmetry_equiv_pos_as_xyz
'x, y, z'
'-x, y+1/2, -z+1/2'
'-x, -y, -z'
'x, -y-1/2, z-1/2'

loop_
_atom_site_label
_atom_site_type_symbol
_atom_site_fract_x
_atom_site_fract_y
_atom_site_fract_z
_atom_site_U_iso_or_equiv
_atom_site_adp_type
_atom_site_occupancy
_atom_site_symmetry_multiplicity
_atom_site_calc_flag
_atom_site_refinement_flags
U1 U 0.432543(6) 0.709508(19) 0.327314(6) 0.02421(7) Uani 1 1 d .
N1A N 0.36735(16) 0.8279(5) 0.22631(16) 0.0419(14) Uani 1 1 d .
N2A N 0.37291(16) 0.4684(5) 0.26433(16) 0.0393(13) Uani 1 1 d .
N3A N 0.47132(15) 0.4657(5) 0.39941(16) 0.0381(13) Uani 1 1 d .
N4A N 0.51201(16) 0.8124(5) 0.42815(16) 0.0412(14) Uani 1 1 d .
N5A N 0.44532(18) 1.0171(5) 0.32375(17) 0.0463(15) Uani 1 1 d .
C1A C 0.38719(18) 0.7867(5) 0.25698(18) 0.0326(14) Uani 1 1 d .
C2A C 0.39152(18) 0.5410(5) 0.28352(17) 0.0312(14) Uani 1 1 d .
C3A C 0.45896(16) 0.5377(5) 0.37674(17) 0.0283(13) Uani 1 1 d .
C4A C 0.48713(19) 0.7797(5) 0.39799(19) 0.0338(15) Uani 1 1 d .
C5A C 0.44218(19) 0.9211(6) 0.32504(18) 0.0339(15) Uani 1 1 d .
C6A C 0.37342(17) 0.6480(5) 0.34629(17) 0.0291(13) Uani 1 1 d .
C7A C 0.35158(18) 0.7161(5) 0.31236(18) 0.0312(14) Uani 1 1 d .
C8A C 0.36438(18) 0.8266(5) 0.32271(18) 0.0331(14) Uani 1 1 d .
C9A C 0.39371(18) 0.8286(5) 0.36335(18) 0.0330(14) Uani 1 1 d .
C10A C 0.39923(18) 0.7184(5) 0.37829(18) 0.0285(13) Uani 1 1 d .
C11A C 0.36517(17) 0.5279(5) 0.35009(18) 0.0324(14) Uani 1 1 d .
H11A H 0.3471 0.5227 0.3605 0.049 Uiso 1 1 calc R
H11B H 0.3895 0.4913 0.3677 0.049 Uiso 1 1 calc R
H11C H 0.3537 0.4935 0.3244 0.049 Uiso 1 1 calc R
C12A C 0.31737(17) 0.6795(6) 0.27392(18) 0.0353(15) Uani 1 1 d .
H12A H 0.2932 0.6895 0.2749 0.053 Uiso 1 1 calc R
H12B H 0.3205 0.6030 0.2696 0.053 Uiso 1 1 calc R
H12C H 0.3165 0.7226 0.2526 0.053 Uiso 1 1 calc R
C13A C 0.3458(2) 0.9257(6) 0.29766(19) 0.0427(17) Uani 1 1 d .
H13A H 0.3272 0.9575 0.3047 0.064 Uiso 1 1 calc R
H13B H 0.3322 0.9047 0.2702 0.064 Uiso 1 1 calc R
H13C H 0.3659 0.9789 0.3020 0.064 Uiso 1 1 calc R
C14A C 0.4107(2) 0.9295(6) 0.3886(2) 0.0409(16) Uani 1 1 d .
H14A H 0.4087 0.9910 0.3719 0.061 Uiso 1 1 calc R
H14B H 0.4380 0.9168 0.4074 0.061 Uiso 1 1 calc R
H14C H 0.3963 0.9454 0.4025 0.061 Uiso 1 1 calc R
C15A C 0.42154(17) 0.6863(5) 0.42132(17) 0.0317(14) Uani 1 1 d .
H15A H 0.4435 0.7355 0.4352 0.047 Uiso 1 1 calc R
H15B H 0.4311 0.6122 0.4236 0.047 Uiso 1 1 calc R
H15C H 0.4042 0.6907 0.4327 0.047 Uiso 1 1 calc R
C16A C 0.48058(18) 0.5734(5) 0.30767(18) 0.0295(13) Uani 1 1 d .
C17A C 0.46110(17) 0.6419(5) 0.27426(17) 0.0280(13) Uani 1 1 d .
C18A C 0.47580(18) 0.7512(5) 0.28561(18) 0.0296(14) Uani 1 1 d .
C19A C 0.50504(19) 0.7494(5) 0.32650(18) 0.0322(15) Uani 1 1 d .
C20A C 0.50860(18) 0.6378(5) 0.34008(18) 0.0311(14) Uani 1 1 d .
C21A C 0.4778(2) 0.4499(5) 0.3069(2) 0.0396(16) Uani 1 1 d .
H21A H 0.4528 0.4274 0.2853 0.059 Uiso 1 1 calc R
H21B H 0.4801 0.4241 0.3314 0.059 Uiso 1 1 calc R
H21C H 0.4989 0.4193 0.3034 0.059 Uiso 1 1 calc R
C22A C 0.43409(18) 0.6051(6) 0.23260(17) 0.0355(15) Uani 1 1 d .
H22A H 0.4492 0.5681 0.2223 0.053 Uiso 1 1 calc R
H22B H 0.4211 0.6681 0.2164 0.053 Uiso 1 1 calc R
H22C H 0.4146 0.5555 0.2324 0.053 Uiso 1 1 calc R
C23A C 0.4678(2) 0.8495(5) 0.25920(19) 0.0383(16) Uani 1 1 d .
H23A H 0.4909 0.8657 0.2567 0.057 Uiso 1 1 calc R
H23B H 0.4616 0.9119 0.2705 0.057 Uiso 1 1 calc R
H23C H 0.4459 0.8340 0.2334 0.057 Uiso 1 1 calc R
C24A C 0.53181(19) 0.8429(6) 0.3489(2) 0.0400(16) Uani 1 1 d .
H24A H 0.5532 0.8469 0.3429 0.060 Uiso 1 1 calc R
H24B H 0.5423 0.8312 0.3769 0.060 Uiso 1 1 calc R
H24C H 0.5172 0.9108 0.3413 0.060 Uiso 1 1 calc R
C25A C 0.53965(18) 0.5969(6) 0.37935(18) 0.0391(16) Uani 1 1 d .
H25A H 0.5645 0.5932 0.3795 0.059 Uiso 1 1 calc R
H25B H 0.5326 0.5248 0.3841 0.059 Uiso 1 1 calc R
H25C H 0.5419 0.6464 0.3998 0.059 Uiso 1 1 calc R
U2 U 0.767001(6) 0.741210(19) 0.500776(6) 0.02543(7) Uani 1 1 d .
N1B N 0.70505(14) 0.6122(5) 0.40054(15) 0.0340(12) Uani 1 1 d .
N2B N 0.79269(14) 0.4406(5) 0.50494(15) 0.0347(12) Uani 1 1 d .
N3B N 0.84857(17) 0.6634(5) 0.60250(17) 0.0486(15) Uani 1 1 d .
N4B N 0.79024(16) 0.9851(5) 0.56948(16) 0.0391(13) Uani 1 1 d .
N5B N 0.70356(15) 0.9785(4) 0.43907(15) 0.0337(12) Uani 1 1 d .
C1B C 0.72335(17) 0.6568(5) 0.43068(18) 0.0299(14) Uani 1 1 d .
C2B C 0.78578(17) 0.5334(5) 0.50308(18) 0.0297(14) Uani 1 1 d .
C3B C 0.82320(19) 0.6876(5) 0.5718(2) 0.0357(15) Uani 1 1 d .
C4B C 0.78398(18) 0.9132(5) 0.54737(18) 0.0340(15) Uani 1 1 d .
C5B C 0.72176(17) 0.9051(5) 0.45781(18) 0.0303(14) Uani 1 1 d .
C6B C 0.73432(18) 0.6083(5) 0.53976(17) 0.0307(14) Uani 1 1 d .
C7B C 0.70497(17) 0.6033(5) 0.49882(17) 0.0294(14) Uani 1 1 d .
C8B C 0.68758(18) 0.7088(5) 0.48707(18) 0.0300(14) Uani 1 1 d .
C9B C 0.70565(16) 0.7812(5) 0.52063(17) 0.0264(13) Uani 1 1 d .
C10B C 0.73452(18) 0.7178(5) 0.55293(18) 0.0309(14) Uani 1 1 d .
C11B C 0.75509(18) 0.5116(5) 0.56586(17) 0.0349(15) Uani 1 1 d .
H11D H 0.7827 0.5286 0.5821 0.052 Uiso 1 1 calc R
H11E H 0.7523 0.4485 0.5497 0.052 Uiso 1 1 calc R
H11F H 0.7436 0.4960 0.5826 0.052 Uiso 1 1 calc R
C12B C 0.69137(18) 0.4987(5) 0.47504(18) 0.0353(15) Uani 1 1 d .
H12D H 0.6749 0.4580 0.4828 0.053 Uiso 1 1 calc R
H12E H 0.7140 0.4549 0.4798 0.053 Uiso 1 1 calc R
H12F H 0.6766 0.5164 0.4473 0.053 Uiso 1 1 calc R
C13B C 0.65234(16) 0.7369(5) 0.44737(17) 0.0299(14) Uani 1 1 d .
H13D H 0.6470 0.6767 0.4293 0.045 Uiso 1 1 calc R
H13E H 0.6580 0.8022 0.4369 0.045 Uiso 1 1 calc R
H13F H 0.6296 0.7498 0.4508 0.045 Uiso 1 1 calc R
C14B C 0.69171(18) 0.8936(5) 0.52309(18) 0.0317(14) Uani 1 1 d .
H14D H 0.6747 0.8895 0.5348 0.048 Uiso 1 1 calc R
H14E H 0.6774 0.9244 0.4969 0.048 Uiso 1 1 calc R
H14F H 0.7141 0.9396 0.5392 0.048 Uiso 1 1 calc R
C15B C 0.7555(2) 0.7537(5) 0.59535(18) 0.0359(15) Uani 1 1 d .
H15D H 0.7382 0.7456 0.6065 0.054 Uiso 1 1 calc R
H15E H 0.7632 0.8296 0.5969 0.054 Uiso 1 1 calc R
H15F H 0.7786 0.7090 0.6099 0.054 Uiso 1 1 calc R
C16B C 0.81199(18) 0.7162(5) 0.46042(19) 0.0316(14) Uani 1 1 d .
C17B C 0.79315(17) 0.8196(5) 0.44743(18) 0.0315(14) Uani 1 1 d .
C18B C 0.81043(17) 0.8945(5) 0.47992(18) 0.0306(14) Uani 1 1 d .
C19B C 0.84020(18) 0.8360(5) 0.51352(18) 0.0334(14) Uani 1 1 d .
C20B C 0.84073(19) 0.7272(5) 0.5010(2) 0.0354(15) Uani 1 1 d .
C21B C 0.80695(18) 0.6185(5) 0.43471(19) 0.0367(15) Uani 1 1 d .
H21D H 0.8297 0.6117 0.4309 0.055 Uiso 1 1 calc R
H21E H 0.7836 0.6280 0.4094 0.055 Uiso 1 1 calc R
H21F H 0.8043 0.5530 0.4473 0.055 Uiso 1 1 calc R
C22B C 0.76461(18) 0.8525(6) 0.40508(17) 0.0352(15) Uani 1 1 d .
H22D H 0.7782 0.8971 0.3948 0.053 Uiso 1 1 calc R
H22E H 0.7431 0.8937 0.4045 0.053 Uiso 1 1 calc R
H22F H 0.7545 0.7874 0.3891 0.053 Uiso 1 1 calc R
C23B C 0.80396(18) 1.0157(5) 0.47821(19) 0.0358(15) Uani 1 1 d .
H23D H 0.8225 1.0519 0.4722 0.054 Uiso 1 1 calc R
H23E H 0.8077 1.0412 0.5034 0.054 Uiso 1 1 calc R
H23F H 0.7775 1.0323 0.4579 0.054 Uiso 1 1 calc R
C24B C 0.86917(18) 0.8866(6) 0.55187(19) 0.0416(17) Uani 1 1 d .
H24D H 0.8764 0.8339 0.5729 0.062 Uiso 1 1 calc R
H24E H 0.8575 0.9501 0.5570 0.062 Uiso 1 1 calc R
H24F H 0.8924 0.9087 0.5505 0.062 Uiso 1 1 calc R
C25B C 0.87182(18) 0.6400(6) 0.5242(2) 0.0403(16) Uani 1 1 d .
H25D H 0.8901 0.6346 0.5140 0.060 Uiso 1 1 calc R
H25E H 0.8591 0.5700 0.5214 0.060 Uiso 1 1 calc R
H25F H 0.8859 0.6602 0.5517 0.060 Uiso 1 1 calc R
U3 U 0.892855(7) 0.265050(19) 0.337058(6) 0.02671(7) Uani 1 1 d .
N1C N 0.81543(16) 0.1585(5) 0.23788(15) 0.0379(13) Uani 1 1 d .
N2C N 0.88106(18) -0.0420(5) 0.34174(17) 0.0450(14) Uani 1 1 d .
N3C N 0.95766(18) 0.1544(5) 0.44004(17) 0.0541(17) Uani 1 1 d .
N4C N 0.94896(15) 0.5132(5) 0.39687(16) 0.0377(13) Uani 1 1 d .
N5C N 0.85807(17) 0.5138(5) 0.26814(16) 0.0437(14) Uani 1 1 d .
C1C C 0.83988(19) 0.1924(5) 0.26751(18) 0.0318(14) Uani 1 1 d .
C2C C 0.88373(19) 0.0528(6) 0.34001(19) 0.0367(15) Uani 1 1 d .
C3C C 0.9381(2) 0.1942(6) 0.4088(2) 0.0407(16) Uani 1 1 d .
C4C C 0.93205(18) 0.4369(5) 0.37883(18) 0.0326(14) Uani 1 1 d .
C5C C 0.86873(18) 0.4364(5) 0.28846(18) 0.0330(14) Uani 1 1 d .
C6C C 0.84841(19) 0.2273(5) 0.37779(19) 0.0330(14) Uani 1 1 d .
C7C C 0.82022(19) 0.2240(5) 0.33729(19) 0.0336(15) Uani 1 1 d .
C8C C 0.81549(17) 0.3329(5) 0.32140(18) 0.0304(14) Uani 1 1 d .
C9C C 0.84186(18) 0.4033(5) 0.35304(18) 0.0321(14) Uani 1 1 d .
C10C C 0.86231(19) 0.3371(5) 0.38757(18) 0.0341(15) Uani 1 1 d .
C11C C 0.85748(19) 0.1320(5) 0.40584(18) 0.0375(15) Uani 1 1 d .
H11G H 0.8372 0.1263 0.4134 0.056 Uiso 1 1 calc R
H11H H 0.8826 0.1439 0.4291 0.056 Uiso 1 1 calc R
H11I H 0.8584 0.0651 0.3930 0.056 Uiso 1 1 calc R
C12C C 0.79412(18) 0.1264(6) 0.3165(2) 0.0385(16) Uani 1 1 d .
H12G H 0.8092 0.0597 0.3259 0.058 Uiso 1 1 calc R
H12H H 0.7841 0.1330 0.2884 0.058 Uiso 1 1 calc R
H12I H 0.7724 0.1244 0.3220 0.058 Uiso 1 1 calc R
C13C C 0.78484(18) 0.3692(6) 0.28144(18) 0.0381(15) Uani 1 1 d .
H13G H 0.7791 0.3101 0.2628 0.057 Uiso 1 1 calc R
H13H H 0.7944 0.4319 0.2733 0.057 Uiso 1 1 calc R
H13I H 0.7612 0.3889 0.2823 0.057 Uiso 1 1 calc R
C14C C 0.8426(2) 0.5255(5) 0.3509(2) 0.0384(16) Uani 1 1 d .
H14G H 0.8252 0.5563 0.3597 0.058 Uiso 1 1 calc R
H14H H 0.8339 0.5476 0.3240 0.058 Uiso 1 1 calc R
H14I H 0.8691 0.5515 0.3676 0.058 Uiso 1 1 calc R
C15C C 0.8894(2) 0.3817(6) 0.42908(18) 0.0386(16) Uani 1 1 d .
H15G H 0.9053 0.4406 0.4275 0.058 Uiso 1 1 calc R
H15H H 0.9064 0.3237 0.4455 0.058 Uiso 1 1 calc R
H15I H 0.8737 0.4090 0.4404 0.058 Uiso 1 1 calc R
C16C C 0.93078(19) 0.1468(6) 0.2997(2) 0.0397(16) Uani 1 1 d .
C17C C 0.92673(19) 0.2559(6) 0.2854(2) 0.0367(16) Uani 1 1 d .
C18C C 0.95345(17) 0.3231(5) 0.31793(18) 0.0312(14) Uani 1 1 d .
C19C C 0.97310(19) 0.2560(6) 0.3521(2) 0.0384(16) Uani 1 1 d .
C20C C 0.95976(18) 0.1462(6) 0.3409(2) 0.0394(16) Uani 1 1 d .
C21C C 0.9134(2) 0.0462(6) 0.2743(2) 0.054(2) Uani 1 1 d .
H21G H 0.8852 0.0538 0.2593 0.081 Uiso 1 1 calc R
H21H H 0.9199 -0.0179 0.2910 0.081 Uiso 1 1 calc R
H21I H 0.9241 0.0384 0.2565 0.081 Uiso 1 1 calc R
C22C C 0.9037(2) 0.2880(6) 0.24287(19) 0.0440(18) Uani 1 1 d .
H22G H 0.9187 0.2704 0.2296 0.066 Uiso 1 1 calc R
H22H H 0.8986 0.3659 0.2409 0.066 Uiso 1 1 calc R
H22I H 0.8791 0.2486 0.2306 0.066 Uiso 1 1 calc R
C23C C 0.96226(19) 0.4417(6) 0.31460(19) 0.0404(16) Uani 1 1 d .
H23G H 0.9702 0.4782 0.3395 0.061 Uiso 1 1 calc R
H23H H 0.9390 0.4768 0.2942 0.061 Uiso 1 1 calc R
H23I H 0.9832 0.4463 0.3080 0.061 Uiso 1 1 calc R
C24C C 1.0068(2) 0.2898(6) 0.3908(2) 0.0492(19) Uani 1 1 d .
H24G H 1.0298 0.3019 0.3878 0.074 Uiso 1 1 calc R
H24H H 1.0123 0.2327 0.4101 0.074 Uiso 1 1 calc R
H24I H 1.0002 0.3567 0.3996 0.074 Uiso 1 1 calc R
C25C C 0.9761(2) 0.0450(6) 0.3662(2) 0.053(2) Uani 1 1 d .
H25G H 0.9556 -0.0095 0.3583 0.079 Uiso 1 1 d R
H25H H 0.9857 0.0639 0.3936 0.079 Uiso 1 1 d R
H25I H 0.9974 0.0158 0.3629 0.079 Uiso 1 1 d R
N1 N 0.39328(16) 0.1815(5) 0.20317(16) 0.0378(13) Uani 1 1 d .
N2 N 0.55457(15) 0.1350(4) 0.42744(15) 0.0361(13) Uani 1 1 d .
N3 N 0.59086(18) 0.6383(5) 0.52387(15) 0.0456(15) Uani 1 1 d .
N4 N 0.93539(16) 0.8019(5) 0.45874(16) 0.0365(13) Uani 1 1 d .
N5 N 0.72253(15) 0.2901(4) 0.37729(15) 0.0316(12) Uani 1 1 d .
N6 N 0.89864(15) 0.3184(5) 0.58194(15) 0.0350(13) Uani 1 1 d .
N7 N 0.75252(18) 0.3544(5) 0.14366(16) 0.0440(15) Uani 1 1 d .
N8 N 0.76797(16) 0.8196(4) 0.24139(16) 0.0381(13) Uani 1 1 d .
N9 N 0.05726(19) 0.1566(5) 0.3065(2) 0.082(2) Uani 1 1 d D
N10 N 0.9774(3) 0.7589(7) 0.3139(3) 0.088(3) Uani 1 1 d U
N11 N 0.3494(2) 0.2353(5) 0.34830(19) 0.0521(16) Uani 1 1 d .
N12 N 0.6750(2) 0.2364(6) 0.52189(19) 0.0531(17) Uani 1 1 d .
C1 C 0.3719(4) 0.2429(10) 0.1638(4) 0.103(4) Uani 1 1 d .
H1A H 0.3871 0.2339 0.1500 0.124 Uiso 1 1 calc R
H1B H 0.3465 0.2074 0.1478 0.124 Uiso 1 1 calc R
C2 C 0.3649(2) 0.3597(7) 0.1655(2) 0.062(2) Uani 1 1 d .
H2A H 0.3446 0.3697 0.1728 0.093 Uiso 1 1 calc R
H2B H 0.3567 0.3924 0.1400 0.093 Uiso 1 1 calc R
H2C H 0.3889 0.3944 0.1850 0.093 Uiso 1 1 calc R
C3 C 0.3816(3) 0.2223(10) 0.2317(3) 0.057(3) Uani 1 1 d .
H3A H 0.3832 0.3022 0.2322 0.069 Uiso 1 1 calc R
H3B H 0.4006 0.1958 0.2578 0.069 Uiso 1 1 calc R
C4 C 0.3399(2) 0.1892(9) 0.2236(3) 0.079(3) Uani 1 1 d .
H4A H 0.3282 0.1409 0.2010 0.119 Uiso 1 1 calc R
H4B H 0.3239 0.2541 0.2182 0.119 Uiso 1 1 calc R
H4C H 0.3417 0.1520 0.2464 0.119 Uiso 1 1 calc R
C5 C 0.4377(3) 0.2218(10) 0.2201(3) 0.091(3) Uani 1 1 d .
H5A H 0.4451 0.2154 0.1994 0.109 Uiso 1 1 calc R
H5B H 0.4394 0.2990 0.2273 0.109 Uiso 1 1 calc R
C6 C 0.46619(18) 0.1579(6) 0.2553(2) 0.0418(17) Uani 1 1 d .
H6A H 0.4536 0.1350 0.2704 0.063 Uiso 1 1 calc R
H6B H 0.4887 0.2032 0.2716 0.063 Uiso 1 1 calc R
H6C H 0.4747 0.0940 0.2467 0.063 Uiso 1 1 calc R
C7 C 0.3902(3) 0.0616(10) 0.1970(4) 0.113(4) Uani 1 1 d .
H7A H 0.3625 0.0423 0.1864 0.135 Uiso 1 1 calc R
H7B H 0.4044 0.0275 0.2230 0.135 Uiso 1 1 calc R
C8 C 0.40402(19) 0.0082(5) 0.17128(18) 0.0367(15) Uani 1 1 d .
H8A H 0.3880 0.0327 0.1444 0.055 Uiso 1 1 calc R
H8B H 0.4018 -0.0704 0.1725 0.055 Uiso 1 1 calc R
H8C H 0.4312 0.0277 0.1803 0.055 Uiso 1 1 calc R
C9 C 0.5138(2) 0.0873(7) 0.4166(3) 0.060(2) Uani 1 1 d .
H9A H 0.4998 0.0715 0.3883 0.072 Uiso 1 1 calc R
H9B H 0.5174 0.0181 0.4306 0.072 Uiso 1 1 calc R
C10 C 0.4884(2) 0.1626(8) 0.4263(3) 0.074(3) Uani 1 1 d .
H10A H 0.4961 0.1559 0.4540 0.111 Uiso 1 1 calc R
H10B H 0.4611 0.1422 0.4106 0.111 Uiso 1 1 calc R
H10C H 0.4919 0.2375 0.4205 0.111 Uiso 1 1 calc R
C11 C 0.5752(2) 0.1762(6) 0.46955(18) 0.0422(17) Uani 1 1 d .
H11J H 0.5590 0.2335 0.4721 0.051 Uiso 1 1 calc R
H11K H 0.6001 0.2096 0.4748 0.051 Uiso 1 1 calc R
C12 C 0.5836(3) 0.0888(8) 0.5011(2) 0.076(3) Uani 1 1 d .
H12J H 0.5592 0.0541 0.4961 0.113 Uiso 1 1 calc R
H12K H 0.5956 0.1228 0.5269 0.113 Uiso 1 1 calc R
H12L H 0.6012 0.0343 0.5003 0.113 Uiso 1 1 calc R
C13 C 0.5775(2) 0.0412(6) 0.4214(2) 0.0412(16) Uani 1 1 d .
H13J H 0.5788 -0.0204 0.4381 0.049 Uiso 1 1 calc R
H13K H 0.5630 0.0168 0.3940 0.049 Uiso 1 1 calc R
C14 C 0.6187(2) 0.0714(7) 0.4307(2) 0.056(2) Uani 1 1 d .
H14J H 0.6181 0.1390 0.4175 0.084 Uiso 1 1 calc R
H14K H 0.6296 0.0138 0.4219 0.084 Uiso 1 1 calc R
H14L H 0.6348 0.0810 0.4589 0.084 Uiso 1 1 calc R
C15 C 0.5513(2) 0.2339(6) 0.4020(2) 0.0463(18) Uani 1 1 d .
H15J H 0.5772 0.2680 0.4123 0.056 Uiso 1 1 calc R
H15K H 0.5336 0.2876 0.4038 0.056 Uiso 1 1 calc R
C16 C 0.5357(3) 0.2034(8) 0.3578(2) 0.076(3) Uani 1 1 d .
H16A H 0.5533 0.1509 0.3557 0.113 Uiso 1 1 calc R
H16B H 0.5345 0.2686 0.3430 0.113 Uiso 1 1 calc R
H16C H 0.5098 0.1718 0.3471 0.113 Uiso 1 1 calc R
C17 C 0.5952(2) 0.7608(6) 0.5185(2) 0.0414(17) Uani 1 1 d .
H17A H 0.5713 0.7867 0.4956 0.050 Uiso 1 1 calc R
H17B H 0.6170 0.7711 0.5130 0.050 Uiso 1 1 calc R
C18 C 0.6028(2) 0.8318(6) 0.5548(2) 0.0498(19) Uani 1 1 d .
H18A H 0.5812 0.8231 0.5603 0.075 Uiso 1 1 calc R
H18B H 0.6050 0.9079 0.5493 0.075 Uiso 1 1 calc R
H18C H 0.6269 0.8085 0.5775 0.075 Uiso 1 1 calc R
C19 C 0.5547(2) 0.6136(7) 0.5314(2) 0.064(2) Uani 1 1 d .
H19A H 0.5538 0.5350 0.5356 0.077 Uiso 1 1 calc R
H19B H 0.5591 0.6511 0.5554 0.077 Uiso 1 1 calc R
C20 C 0.5151(2) 0.6490(8) 0.4978(2) 0.071(3) Uani 1 1 d .
H20A H 0.5164 0.7252 0.4917 0.106 Uiso 1 1 calc R
H20B H 0.4951 0.6397 0.5056 0.106 Uiso 1 1 calc R
H20C H 0.5087 0.6047 0.4748 0.106 Uiso 1 1 calc R
C21 C 0.6250(2) 0.5894(7) 0.5603(2) 0.054(2) Uani 1 1 d .
H21J H 0.6278 0.6277 0.5837 0.065 Uiso 1 1 calc R
H21K H 0.6194 0.5125 0.5626 0.065 Uiso 1 1 calc R
C22 C 0.6621(3) 0.5969(10) 0.5592(3) 0.086(3) Uani 1 1 d .
H22J H 0.6594 0.5601 0.5359 0.128 Uiso 1 1 calc R
H22K H 0.6829 0.5626 0.5825 0.128 Uiso 1 1 calc R
H22L H 0.6686 0.6731 0.5585 0.128 Uiso 1 1 calc R
C23 C 0.5852(3) 0.5860(7) 0.4856(2) 0.064(2) Uani 1 1 d .
H23J H 0.5627 0.6208 0.4636 0.077 Uiso 1 1 calc R
H23K H 0.6084 0.6027 0.4828 0.077 Uiso 1 1 calc R
C24 C 0.5789(3) 0.4634(7) 0.4819(3) 0.070(3) Uani 1 1 d .
H24J H 0.6019 0.4270 0.5023 0.105 Uiso 1 1 calc R
H24K H 0.5746 0.4396 0.4563 0.105 Uiso 1 1 calc R
H24L H 0.5563 0.4450 0.4848 0.105 Uiso 1 1 calc R
C25 C 0.8938(3) 0.7451(8) 0.4407(3) 0.071(3) Uani 1 1 d .
H25J H 0.8955 0.6723 0.4311 0.085 Uiso 1 1 d R
H25K H 0.8865 0.7361 0.4614 0.085 Uiso 1 1 d R
C26 C 0.8621(2) 0.8109(7) 0.4070(2) 0.058(2) Uani 1 1 d .
H26A H 0.8575 0.8784 0.4171 0.086 Uiso 1 1 calc R
H26B H 0.8381 0.7687 0.3945 0.086 Uiso 1 1 calc R
H26C H 0.8706 0.8275 0.3879 0.086 Uiso 1 1 calc R
C27 C 0.9336(3) 0.9191(8) 0.4659(3) 0.074(3) Uani 1 1 d .
H27A H 0.9168 0.9534 0.4404 0.089 Uiso 1 1 calc R
H27B H 0.9600 0.9488 0.4755 0.089 Uiso 1 1 calc R
C28 C 0.9196(3) 0.9562(8) 0.4936(2) 0.074(3) Uani 1 1 d .
H28A H 0.8946 0.9221 0.4865 0.111 Uiso 1 1 calc R
H28B H 0.9165 1.0349 0.4920 0.111 Uiso 1 1 calc R
H28C H 0.9385 0.9357 0.5202 0.111 Uiso 1 1 calc R
C29 C 0.9608(3) 0.7391(8) 0.4969(3) 0.070(3) Uani 1 1 d .
H29A H 0.9856 0.7787 0.5113 0.084 Uiso 1 1 calc R
H29B H 0.9476 0.7426 0.5129 0.084 Uiso 1 1 calc R
C30 C 0.9703(2) 0.6237(7) 0.4948(2) 0.057(2) Uani 1 1 d .
H30A H 0.9471 0.5861 0.4753 0.086 Uiso 1 1 calc R
H30B H 0.9793 0.5896 0.5203 0.086 Uiso 1 1 calc R
H30C H 0.9908 0.6194 0.4876 0.086 Uiso 1 1 calc R
C31 C 0.9486(3) 0.7815(9) 0.4278(3) 0.080(3) Uani 1 1 d .
H31A H 0.9472 0.7030 0.4224 0.095 Uiso 1 1 calc R
H31B H 0.9303 0.8183 0.4033 0.095 Uiso 1 1 calc R
C32 C 0.9905(2) 0.8214(9) 0.4400(3) 0.076(3) Uani 1 1 d .
H32A H 0.9972 0.8810 0.4586 0.114 Uiso 1 1 d R
H32B H 0.9917 0.8466 0.4170 0.114 Uiso 1 1 d R
H32C H 1.0088 0.7619 0.4521 0.114 Uiso 1 1 d R
C33 C 0.72894(19) 0.3311(5) 0.34373(18) 0.0349(15) Uani 1 1 d .
H33A H 0.7060 0.3123 0.3187 0.042 Uiso 1 1 calc R
H33B H 0.7516 0.2932 0.3448 0.042 Uiso 1 1 calc R
C34 C 0.7360(2) 0.4563(5) 0.3449(2) 0.0390(16) Uani 1 1 d .
H34A H 0.7192 0.4934 0.3531 0.059 Uiso 1 1 calc R
H34B H 0.7299 0.4815 0.3189 0.059 Uiso 1 1 calc R
H34C H 0.7632 0.4722 0.3633 0.059 Uiso 1 1 calc R
C35 C 0.68212(17) 0.3263(5) 0.36966(18) 0.0339(14) Uani 1 1 d .
H35A H 0.6632 0.3087 0.3424 0.041 Uiso 1 1 calc R
H35B H 0.6824 0.4059 0.3724 0.041 Uiso 1 1 calc R
C36 C 0.6676(2) 0.2755(6) 0.3966(2) 0.0415(17) Uani 1 1 d .
H36A H 0.6709 0.1969 0.3973 0.062 Uiso 1 1 calc R
H36B H 0.6402 0.2928 0.3865 0.062 Uiso 1 1 calc R
H36C H 0.6827 0.3048 0.4230 0.062 Uiso 1 1 calc R
C37 C 0.75259(17) 0.3312(6) 0.41702(17) 0.0352(15) Uani 1 1 d .
H37A H 0.7474 0.2977 0.4369 0.042 Uiso 1 1 calc R
H37B H 0.7491 0.4102 0.4179 0.042 Uiso 1 1 calc R
C38 C 0.79536(17) 0.3095(5) 0.42834(19) 0.0373(16) Uani 1 1 d .
H38A H 0.8009 0.2321 0.4332 0.056 Uiso 1 1 calc R
H38B H 0.8123 0.3504 0.4519 0.056 Uiso 1 1 calc R
H38C H 0.8000 0.3322 0.4071 0.056 Uiso 1 1 calc R
C39 C 0.72529(19) 0.1635(5) 0.3773(2) 0.0385(16) Uani 1 1 d .
H39A H 0.7513 0.1430 0.3815 0.046 Uiso 1 1 calc R
H39B H 0.7226 0.1348 0.3994 0.046 Uiso 1 1 calc R
C40 C 0.6944(2) 0.1103(6) 0.33956(19) 0.0431(17) Uani 1 1 d .
H40A H 0.6685 0.1325 0.3346 0.065 Uiso 1 1 calc R
H40B H 0.6967 0.0316 0.3422 0.065 Uiso 1 1 calc R
H40C H 0.6983 0.1331 0.3178 0.065 Uiso 1 1 calc R
C41 C 0.8816(2) 0.3269(7) 0.5372(2) 0.0483(18) Uani 1 1 d .
H41A H 0.8530 0.3329 0.5250 0.058 Uiso 1 1 calc R
H41B H 0.8913 0.3941 0.5313 0.058 Uiso 1 1 calc R
C42 C 0.8917(2) 0.2309(7) 0.5190(2) 0.0500(19) Uani 1 1 d .
H42A H 0.9197 0.2297 0.5284 0.075 Uiso 1 1 calc R
H42B H 0.8779 0.2383 0.4906 0.075 Uiso 1 1 calc R
H42C H 0.8839 0.1634 0.5263 0.075 Uiso 1 1 calc R
C43 C 0.8835(2) 0.4188(6) 0.5949(2) 0.0484(19) Uani 1 1 d .
H43A H 0.8944 0.4849 0.5897 0.058 Uiso 1 1 calc R
H43B H 0.8550 0.4223 0.5786 0.058 Uiso 1 1 calc R
C44 C 0.8937(3) 0.4193(8) 0.6384(2) 0.077(3) Uani 1 1 d .
H44A H 0.8801 0.3597 0.6432 0.115 Uiso 1 1 calc R
H44B H 0.8855 0.4881 0.6446 0.115 Uiso 1 1 calc R
H44C H 0.9217 0.4104 0.6549 0.115 Uiso 1 1 calc R
C45 C 0.9421(2) 0.3135(8) 0.6020(3) 0.069(3) Uani 1 1 d .
H45A H 0.9498 0.2431 0.5959 0.082 Uiso 1 1 calc R
H45B H 0.9518 0.3155 0.6305 0.082 Uiso 1 1 calc R
C46 C 0.9624(3) 0.4034(9) 0.5917(3) 0.094(3) Uani 1 1 d .
H46A H 0.9452 0.4286 0.5651 0.141 Uiso 1 1 calc R
H46B H 0.9864 0.3752 0.5934 0.141 Uiso 1 1 calc R
H46C H 0.9685 0.4637 0.6099 0.141 Uiso 1 1 calc R
C47 C 0.8836(3) 0.2138(7) 0.5917(2) 0.060(2) Uani 1 1 d .
H47A H 0.8952 0.2076 0.6203 0.072 Uiso 1 1 calc R
H47B H 0.8924 0.1508 0.5824 0.072 Uiso 1 1 calc R
C48 C 0.8369(3) 0.2097(9) 0.5724(3) 0.089(3) Uani 1 1 d .
H48A H 0.8279 0.2725 0.5810 0.133 Uiso 1 1 calc R
H48B H 0.8292 0.1433 0.5805 0.133 Uiso 1 1 calc R
H48C H 0.8252 0.2109 0.5440 0.133 Uiso 1 1 calc R
C49 C 0.7261(2) 0.4411(6) 0.1141(2) 0.056(2) Uani 1 1 d .
H49A H 0.7416 0.4832 0.1050 0.068 Uiso 1 1 calc R
H49B H 0.7050 0.4045 0.0913 0.068 Uiso 1 1 calc R
C50 C 0.7083(3) 0.5188(9) 0.1316(3) 0.088(3) Uani 1 1 d .
H50A H 0.6862 0.4838 0.1320 0.132 Uiso 1 1 calc R
H50B H 0.6996 0.5845 0.1158 0.132 Uiso 1 1 calc R
H50C H 0.7279 0.5376 0.1582 0.132 Uiso 1 1 calc R
C51 C 0.7684(2) 0.2880(6) 0.12028(19) 0.0423(17) Uani 1 1 d .
H51A H 0.7462 0.2523 0.0981 0.051 Uiso 1 1 calc R
H51B H 0.7802 0.3388 0.1095 0.051 Uiso 1 1 calc R
C52 C 0.7988(2) 0.2006(7) 0.1446(2) 0.053(2) Uani 1 1 d .
H52A H 0.8241 0.2350 0.1604 0.079 Uiso 1 1 calc R
H52B H 0.8008 0.1476 0.1271 0.079 Uiso 1 1 calc R
H52C H 0.7909 0.1642 0.1618 0.079 Uiso 1 1 calc R
C53 C 0.7306(2) 0.2809(7) 0.1580(2) 0.056(2) Uani 1 1 d .
H53A H 0.7208 0.3253 0.1723 0.067 Uiso 1 1 calc R
H53B H 0.7490 0.2274 0.1765 0.067 Uiso 1 1 calc R
C54 C 0.6961(3) 0.2198(8) 0.1248(3) 0.074(3) Uani 1 1 d .
H54A H 0.6761 0.2717 0.1084 0.112 Uiso 1 1 calc R
H54B H 0.6853 0.1685 0.1361 0.112 Uiso 1 1 calc R
H54C H 0.7052 0.1805 0.1091 0.112 Uiso 1 1 calc R
C55 C 0.7860(3) 0.4075(8) 0.1792(2) 0.072(3) Uani 1 1 d .
H55A H 0.8011 0.3500 0.1980 0.086 Uiso 1 1 calc R
H55B H 0.7749 0.4542 0.1918 0.086 Uiso 1 1 calc R
C56 C 0.8153(3) 0.4788(8) 0.1712(3) 0.088(3) Uani 1 1 d .
H56A H 0.8267 0.4339 0.1588 0.131 Uiso 1 1 calc R
H56B H 0.8360 0.5070 0.1959 0.131 Uiso 1 1 calc R
H56C H 0.8012 0.5392 0.1540 0.131 Uiso 1 1 calc R
C57 C 0.7485(3) 0.8340(7) 0.1966(2) 0.069(2) Uani 1 1 d .
H57A H 0.7638 0.7935 0.1870 0.083 Uiso 1 1 calc R
H57B H 0.7223 0.8011 0.1848 0.083 Uiso 1 1 calc R
C58 C 0.7444(2) 0.9510(6) 0.1826(2) 0.061(2) Uani 1 1 d .
H58A H 0.7336 0.9952 0.1957 0.091 Uiso 1 1 calc R
H58B H 0.7271 0.9537 0.1544 0.091 Uiso 1 1 calc R
H58C H 0.7700 0.9791 0.1886 0.091 Uiso 1 1 calc R
C59 C 0.7402(3) 0.8779(9) 0.2543(3) 0.090(3) Uani 1 1 d .
H59A H 0.7134 0.8505 0.2385 0.108 Uiso 1 1 calc R
H59B H 0.7400 0.9567 0.2498 0.108 Uiso 1 1 calc R
C60 C 0.7553(3) 0.8546(9) 0.3002(3) 0.091(3) Uani 1 1 d .
H60A H 0.7379 0.8028 0.3028 0.136 Uiso 1 1 calc R
H60B H 0.7555 0.9223 0.3132 0.136 Uiso 1 1 calc R
H60C H 0.7816 0.8246 0.3121 0.136 Uiso 1 1 calc R
C61 C 0.8070(3) 0.8724(9) 0.2627(3) 0.091(3) Uani 1 1 d .
H61A H 0.8195 0.8515 0.2905 0.109 Uiso 1 1 calc R
H61B H 0.8037 0.9519 0.2612 0.109 Uiso 1 1 calc R
C62 C 0.8347(2) 0.8384(9) 0.2449(3) 0.081(3) Uani 1 1 d .
H62A H 0.8300 0.7627 0.2367 0.121 Uiso 1 1 calc R
H62B H 0.8619 0.8476 0.2648 0.121 Uiso 1 1 calc R
H62C H 0.8290 0.8843 0.2224 0.121 Uiso 1 1 calc R
C63 C 0.7705(3) 0.6995(8) 0.2505(3) 0.078(3) Uani 1 1 d .
H63A H 0.7866 0.6657 0.2405 0.094 Uiso 1 1 calc R
H63B H 0.7848 0.6918 0.2792 0.094 Uiso 1 1 calc R
C64 C 0.7342(2) 0.6341(6) 0.2359(2) 0.056(2) Uani 1 1 d .
H64A H 0.7195 0.6578 0.2488 0.085 Uiso 1 1 calc R
H64B H 0.7409 0.5575 0.2416 0.085 Uiso 1 1 calc R
H64C H 0.7184 0.6440 0.2077 0.085 Uiso 1 1 calc R
C65 C 0.0352(3) 0.2685(7) 0.2944(3) 0.081(4) Uani 1 1 d DU
H65A H 0.0336 0.2935 0.2697 0.097 Uiso 1 1 calc R
H65B H 0.0084 0.2589 0.2900 0.097 Uiso 1 1 calc R
C66 C 0.0559(5) 0.3534(10) 0.3258(5) 0.113(8) Uani 1 1 d DU
H66A H 0.0404 0.4198 0.3185 0.169 Uiso 1 1 d R
H66B H 0.0814 0.3686 0.3283 0.169 Uiso 1 1 d R
H66C H 0.0591 0.3270 0.3507 0.169 Uiso 1 1 d R
C67 C 0.0463(4) 0.1105(10) 0.3375(4) 0.112(6) Uani 1 1 d DU
H67A H 0.0575 0.1590 0.3604 0.134 Uiso 1 1 calc R
H67B H 0.0177 0.1136 0.3261 0.134 Uiso 1 1 calc R
C68 C 0.0593(5) -0.0037(10) 0.3515(4) 0.083(6) Uani 1 1 d DU
H68A H 0.0468 -0.0356 0.3654 0.124 Uiso 1 1 d R
H68B H 0.0875 -0.0127 0.3669 0.124 Uiso 1 1 d R
H68C H 0.0499 -0.0399 0.3263 0.124 Uiso 1 1 d R
C69 C 0.1013(2) 0.1580(12) 0.3252(3) 0.053(4) Uani 1 1 d DU
H69A H 0.1114 0.0831 0.3295 0.064 Uiso 1 1 calc R
H69B H 0.1126 0.1951 0.3507 0.064 Uiso 1 1 calc R
C70 C 0.1130(4) 0.2191(15) 0.2974(5) 0.083(6) Uani 1 1 d DU
H70A H 0.1076 0.1732 0.2750 0.124 Uiso 1 1 calc R
H70B H 0.1408 0.2363 0.3115 0.124 Uiso 1 1 calc R
H70C H 0.0980 0.2862 0.2884 0.124 Uiso 1 1 calc R
C71 C 0.0393(2) 0.0800(8) 0.2712(2) 0.099(3) Uani 1 1 d DU
H71A H 0.0494 0.0060 0.2796 0.119 Uiso 1 1 calc R
H71B H 0.0467 0.1039 0.2517 0.119 Uiso 1 1 calc R
C72 C -0.0057(3) 0.0793(17) 0.2527(5) 0.076(7) Uani 1 1 d DU
H72A H -0.0130 0.0497 0.2713 0.114 Uiso 1 1 calc R
H72B H -0.0168 0.0345 0.2291 0.114 Uiso 1 1 calc R
H72C H -0.0155 0.1533 0.2458 0.114 Uiso 1 1 calc R
C73 C 0.9520(3) 0.7404(7) 0.3207(3) 0.059(2) Uani 1 1 d .
C74 C 0.9205(2) 0.7155(6) 0.3281(2) 0.052(2) Uani 1 1 d .
H74A H 0.8999 0.6782 0.3055 0.078 Uiso 1 1 calc R
H74B H 0.9102 0.7825 0.3329 0.078 Uiso 1 1 calc R
H74C H 0.9299 0.6687 0.3511 0.078 Uiso 1 1 calc R
C75 C 0.3746(2) 0.2495(6) 0.3420(2) 0.0392(16) Uani 1 1 d .
C76 C 0.4074(2) 0.2680(6) 0.3339(2) 0.0469(18) Uani 1 1 d .
H76A H 0.3986 0.3130 0.3105 0.070 Uiso 1 1 calc R
H76B H 0.4167 0.1985 0.3296 0.070 Uiso 1 1 calc R
H76C H 0.4286 0.3049 0.3561 0.070 Uiso 1 1 calc R
C77 C 0.7000(2) 0.2162(6) 0.5152(2) 0.0402(17) Uani 1 1 d .
C78 C 0.73174(19) 0.1889(6) 0.50679(19) 0.0433(17) Uani 1 1 d .
H78A H 0.7517 0.1477 0.5286 0.065 Uiso 1 1 calc R
H78B H 0.7431 0.2555 0.5032 0.065 Uiso 1 1 calc R
H78C H 0.7214 0.1453 0.4830 0.065 Uiso 1 1 calc R

loop_
_atom_site_aniso_label
_atom_site_aniso_U_11
_atom_site_aniso_U_22
_atom_site_aniso_U_33
_atom_site_aniso_U_23
_atom_site_aniso_U_13
_atom_site_aniso_U_12
U1 0.02934(12) 0.02374(13) 0.01994(11) 0.00088(9) 0.01225(9) 0.00190(9)
N1A 0.042(3) 0.054(4) 0.029(3) 0.009(3) 0.016(3) 0.004(3)
N2A 0.048(3) 0.040(4) 0.035(3) -0.010(3) 0.024(3) -0.008(3)
N3A 0.039(3) 0.039(3) 0.037(3) 0.011(3) 0.019(3) 0.005(3)
N4A 0.046(3) 0.042(4) 0.032(3) -0.001(3) 0.016(3) -0.004(3)
N5A 0.067(4) 0.035(4) 0.051(4) -0.006(3) 0.040(3) -0.002(3)
C1A 0.034(3) 0.034(4) 0.028(3) 0.002(3) 0.015(3) 0.003(3)
C2A 0.036(3) 0.036(4) 0.026(3) 0.001(3) 0.018(3) 0.005(3)
C3A 0.028(3) 0.032(4) 0.026(3) -0.001(3) 0.014(3) 0.002(3)
C4A 0.040(4) 0.034(4) 0.032(4) 0.004(3) 0.021(3) -0.001(3)
C5A 0.045(4) 0.033(4) 0.029(3) 0.000(3) 0.022(3) 0.001(3)
C6A 0.031(3) 0.027(3) 0.030(3) 0.003(3) 0.015(3) 0.009(3)
C7A 0.033(3) 0.036(4) 0.029(3) 0.004(3) 0.019(3) 0.005(3)
C8A 0.040(4) 0.034(4) 0.032(3) 0.004(3) 0.023(3) 0.009(3)
C9A 0.043(4) 0.029(4) 0.032(3) -0.001(3) 0.022(3) -0.002(3)
C10A 0.033(3) 0.029(3) 0.028(3) 0.001(3) 0.019(3) 0.006(3)
C11A 0.033(3) 0.033(4) 0.031(3) 0.000(3) 0.015(3) -0.002(3)
C12A 0.027(3) 0.044(4) 0.034(4) 0.001(3) 0.014(3) 0.003(3)
C13A 0.055(4) 0.041(4) 0.039(4) 0.009(3) 0.028(3) 0.015(3)
C14A 0.055(4) 0.035(4) 0.042(4) -0.003(3) 0.030(3) 0.004(3)
C15A 0.036(3) 0.040(4) 0.025(3) 0.001(3) 0.020(3) -0.004(3)
C16A 0.039(3) 0.022(3) 0.035(3) 0.002(3) 0.024(3) 0.002(3)
C17A 0.031(3) 0.030(3) 0.026(3) -0.002(3) 0.016(3) -0.001(3)
C18A 0.033(3) 0.027(3) 0.030(3) 0.002(3) 0.016(3) 0.004(3)
C19A 0.038(4) 0.034(4) 0.025(3) -0.003(3) 0.016(3) -0.002(3)
C20A 0.035(3) 0.030(4) 0.031(3) 0.003(3) 0.019(3) 0.001(3)
C21A 0.049(4) 0.029(4) 0.051(4) 0.002(3) 0.032(3) 0.004(3)
C22A 0.045(4) 0.038(4) 0.029(3) -0.006(3) 0.022(3) -0.001(3)
C23A 0.050(4) 0.037(4) 0.037(4) 0.011(3) 0.028(3) 0.004(3)
C24A 0.041(4) 0.040(4) 0.042(4) -0.009(3) 0.023(3) -0.009(3)
C25A 0.037(4) 0.052(5) 0.032(4) 0.010(3) 0.020(3) 0.008(3)
U2 0.02670(12) 0.02505(13) 0.02286(12) -0.00052(9) 0.01067(9) 0.00051(9)
N1B 0.033(3) 0.039(3) 0.031(3) 0.001(3) 0.017(2) 0.002(2)
N2B 0.030(3) 0.038(4) 0.036(3) -0.002(3) 0.015(2) 0.001(2)
N3B 0.045(3) 0.044(4) 0.040(3) -0.003(3) 0.007(3) 0.005(3)
N4B 0.046(3) 0.039(3) 0.036(3) -0.004(3) 0.023(3) -0.004(3)
N5B 0.036(3) 0.034(3) 0.034(3) 0.003(3) 0.019(2) 0.004(2)
C1B 0.031(3) 0.030(4) 0.030(3) 0.002(3) 0.015(3) 0.003(3)
C2B 0.024(3) 0.031(4) 0.032(3) -0.005(3) 0.012(3) 0.000(3)
C3B 0.041(4) 0.027(4) 0.036(4) -0.003(3) 0.017(3) -0.001(3)
C4B 0.039(4) 0.034(4) 0.029(3) 0.001(3) 0.016(3) -0.003(3)
C5B 0.030(3) 0.033(4) 0.029(3) -0.005(3) 0.015(3) -0.003(3)
C6B 0.037(3) 0.031(4) 0.026(3) 0.005(3) 0.017(3) 0.003(3)
C7B 0.034(3) 0.029(3) 0.026(3) -0.002(3) 0.015(3) -0.002(3)
C8B 0.036(3) 0.030(4) 0.031(3) 0.003(3) 0.022(3) 0.002(3)
C9B 0.024(3) 0.029(3) 0.025(3) -0.002(3) 0.010(2) -0.002(2)
C10B 0.039(3) 0.030(4) 0.027(3) 0.000(3) 0.019(3) -0.003(3)
C11B 0.041(4) 0.035(4) 0.027(3) 0.004(3) 0.015(3) 0.007(3)
C12B 0.040(4) 0.036(4) 0.032(3) -0.001(3) 0.019(3) -0.007(3)
C13B 0.025(3) 0.032(4) 0.030(3) -0.002(3) 0.011(3) -0.002(3)
C14B 0.040(4) 0.031(4) 0.028(3) -0.003(3) 0.020(3) 0.000(3)
C15B 0.048(4) 0.033(4) 0.028(3) 0.000(3) 0.019(3) 0.005(3)
C16B 0.032(3) 0.026(3) 0.040(4) -0.006(3) 0.019(3) -0.006(3)
C17B 0.030(3) 0.035(4) 0.028(3) 0.001(3) 0.013(3) 0.000(3)
C18B 0.029(3) 0.030(4) 0.034(3) -0.002(3) 0.017(3) -0.003(3)
C19B 0.034(3) 0.030(4) 0.035(4) -0.004(3) 0.016(3) -0.005(3)
C20B 0.035(3) 0.028(4) 0.041(4) 0.003(3) 0.018(3) -0.001(3)
C21B 0.036(4) 0.031(4) 0.045(4) -0.004(3) 0.021(3) 0.002(3)
C22B 0.037(3) 0.042(4) 0.032(3) 0.000(3) 0.021(3) 0.000(3)
C23B 0.040(4) 0.030(4) 0.039(4) 0.003(3) 0.021(3) 0.000(3)
C24B 0.037(4) 0.035(4) 0.046(4) -0.001(3) 0.014(3) -0.003(3)
C25B 0.034(4) 0.043(4) 0.045(4) 0.006(3) 0.019(3) 0.003(3)
U3 0.03068(12) 0.02594(13) 0.02167(12) -0.00099(9) 0.01120(9) -0.00011(9)
N1C 0.041(3) 0.040(3) 0.031(3) -0.004(3) 0.016(3) -0.006(3)
N2C 0.069(4) 0.030(4) 0.046(4) -0.001(3) 0.035(3) 0.001(3)
N3C 0.060(4) 0.053(4) 0.032(3) 0.004(3) 0.009(3) -0.004(3)
N4C 0.041(3) 0.036(3) 0.036(3) -0.003(3) 0.018(3) -0.003(3)
N5C 0.050(3) 0.045(4) 0.029(3) 0.004(3) 0.014(3) 0.000(3)
C1C 0.039(4) 0.031(4) 0.029(3) 0.000(3) 0.019(3) -0.001(3)
C2C 0.049(4) 0.034(4) 0.035(4) -0.001(3) 0.026(3) 0.003(3)
C3C 0.046(4) 0.038(4) 0.032(4) -0.003(3) 0.014(3) -0.001(3)
C4C 0.038(4) 0.031(4) 0.031(3) 0.001(3) 0.018(3) 0.002(3)
C5C 0.037(3) 0.033(4) 0.032(3) -0.001(3) 0.019(3) -0.002(3)
C6C 0.040(4) 0.030(4) 0.031(3) -0.003(3) 0.019(3) 0.000(3)
C7C 0.041(4) 0.032(4) 0.030(3) -0.002(3) 0.020(3) 0.001(3)
C8C 0.035(3) 0.027(3) 0.035(3) 0.003(3) 0.021(3) 0.001(3)
C9C 0.040(4) 0.027(4) 0.036(4) 0.000(3) 0.023(3) 0.001(3)
C10C 0.047(4) 0.033(4) 0.025(3) -0.002(3) 0.020(3) 0.000(3)
C11C 0.050(4) 0.035(4) 0.033(4) 0.000(3) 0.025(3) -0.004(3)
C12C 0.036(4) 0.039(4) 0.045(4) -0.008(3) 0.023(3) -0.007(3)
C13C 0.041(4) 0.036(4) 0.039(4) 0.003(3) 0.021(3) 0.006(3)
C14C 0.052(4) 0.026(4) 0.043(4) -0.002(3) 0.027(3) 0.002(3)
C15C 0.057(4) 0.035(4) 0.029(3) -0.009(3) 0.026(3) -0.003(3)
C16C 0.041(4) 0.037(4) 0.041(4) -0.009(3) 0.021(3) 0.000(3)
C17C 0.036(4) 0.044(4) 0.036(4) -0.007(3) 0.021(3) 0.000(3)
C18C 0.032(3) 0.035(4) 0.027(3) -0.009(3) 0.014(3) -0.006(3)
C19C 0.035(4) 0.042(4) 0.038(4) -0.002(3) 0.018(3) 0.001(3)
C20C 0.032(3) 0.031(4) 0.053(4) -0.002(3) 0.019(3) 0.002(3)
C21C 0.048(4) 0.051(5) 0.066(5) -0.021(4) 0.031(4) -0.004(4)
C22C 0.045(4) 0.059(5) 0.033(4) -0.005(3) 0.023(3) -0.012(4)
C23C 0.038(4) 0.048(4) 0.035(4) 0.003(3) 0.017(3) -0.002(3)
C24C 0.045(4) 0.043(5) 0.047(4) 0.000(4) 0.013(3) -0.002(3)
C25C 0.039(4) 0.040(4) 0.066(5) 0.005(4) 0.015(4) 0.007(3)
N1 0.040(3) 0.035(3) 0.034(3) -0.003(3) 0.014(3) 0.005(3)
N2 0.036(3) 0.033(3) 0.032(3) -0.006(2) 0.010(2) 0.003(2)
N3 0.065(4) 0.037(3) 0.018(3) -0.001(2) 0.006(3) -0.004(3)
N4 0.043(3) 0.035(3) 0.032(3) 0.004(2) 0.018(3) 0.010(3)
N5 0.039(3) 0.027(3) 0.033(3) -0.003(2) 0.021(2) 0.000(2)
N6 0.035(3) 0.030(3) 0.034(3) -0.004(2) 0.012(2) -0.001(2)
N7 0.067(4) 0.043(4) 0.029(3) 0.007(3) 0.029(3) -0.004(3)
N8 0.042(3) 0.027(3) 0.038(3) 0.000(2) 0.013(3) -0.005(2)
N9 0.094(6) 0.069(6) 0.078(6) -0.003(4) 0.037(5) -0.028(5)
N10 0.084(5) 0.070(5) 0.096(5) 0.013(4) 0.034(4) 0.004(4)
N11 0.050(4) 0.055(4) 0.044(4) 0.002(3) 0.017(3) 0.001(3)
N12 0.049(4) 0.057(4) 0.046(4) 0.002(3) 0.016(3) -0.004(3)
C1 0.096(6) 0.104(7) 0.103(7) 0.006(5) 0.043(5) -0.011(5)
C2 0.069(5) 0.050(4) 0.047(4) 0.003(3) 0.012(3) 0.026(4)
C3 0.063(6) 0.054(6) 0.055(6) -0.014(5) 0.028(5) -0.001(5)
C4 0.057(4) 0.098(6) 0.091(6) -0.038(5) 0.041(4) -0.004(4)
C5 0.088(8) 0.107(9) 0.073(7) -0.014(6) 0.035(6) -0.024(6)
C6 0.034(4) 0.043(4) 0.042(4) 0.007(3) 0.013(3) -0.001(3)
C7 0.106(9) 0.101(10) 0.121(10) -0.033(8) 0.047(8) -0.012(7)
C8 0.049(4) 0.032(4) 0.033(4) -0.007(3) 0.024(3) -0.003(3)
C9 0.047(4) 0.047(5) 0.087(6) -0.021(4) 0.034(4) -0.017(4)
C10 0.042(5) 0.073(7) 0.111(8) -0.015(6) 0.040(5) -0.003(4)
C11 0.055(4) 0.039(4) 0.031(4) 0.003(3) 0.020(3) 0.013(3)
C12 0.110(7) 0.070(6) 0.064(6) 0.021(5) 0.056(6) 0.029(6)
C13 0.052(4) 0.033(4) 0.039(4) -0.003(3) 0.023(3) 0.009(3)
C14 0.053(5) 0.054(5) 0.068(5) 0.002(4) 0.035(4) 0.003(4)
C15 0.058(5) 0.046(5) 0.036(4) 0.010(3) 0.023(4) 0.012(4)
C16 0.094(6) 0.074(5) 0.056(5) 0.010(4) 0.034(4) 0.027(4)
C17 0.053(4) 0.035(4) 0.035(4) 0.003(3) 0.020(3) -0.003(3)
C18 0.064(5) 0.038(4) 0.043(4) -0.005(3) 0.022(4) -0.012(4)
C19 0.086(6) 0.058(6) 0.050(5) 0.002(4) 0.035(5) -0.030(5)
C20 0.077(6) 0.075(7) 0.059(5) -0.001(5) 0.032(5) -0.022(5)
C21 0.062(5) 0.055(5) 0.045(4) 0.005(4) 0.026(4) 0.009(4)
C22 0.069(6) 0.140(10) 0.051(5) 0.008(6) 0.031(5) -0.001(6)
C23 0.088(5) 0.050(4) 0.042(4) -0.009(3) 0.020(4) 0.002(4)
C24 0.092(7) 0.046(5) 0.063(6) -0.010(4) 0.030(5) 0.000(5)
C25 0.067(6) 0.071(7) 0.060(6) -0.003(5) 0.018(5) -0.016(5)
C26 0.041(4) 0.055(5) 0.069(5) 0.031(4) 0.021(4) 0.003(4)
C27 0.070(6) 0.064(6) 0.082(7) -0.019(5) 0.031(5) -0.010(5)
C28 0.097(5) 0.078(5) 0.054(4) -0.004(4) 0.041(4) 0.035(4)
C29 0.057(5) 0.089(7) 0.053(5) 0.012(5) 0.017(4) -0.004(5)
C30 0.070(5) 0.058(5) 0.036(4) 0.016(4) 0.018(4) 0.030(4)
C31 0.082(7) 0.093(8) 0.061(6) 0.010(5) 0.033(5) 0.034(6)
C32 0.036(4) 0.114(9) 0.079(6) 0.029(6) 0.029(4) 0.008(5)
C33 0.046(4) 0.039(4) 0.027(3) 0.004(3) 0.023(3) 0.003(3)
C34 0.056(4) 0.028(4) 0.043(4) -0.003(3) 0.032(3) -0.004(3)
C35 0.032(3) 0.032(4) 0.036(4) 0.003(3) 0.016(3) -0.001(3)
C36 0.041(4) 0.048(4) 0.044(4) 0.011(3) 0.027(3) 0.010(3)
C37 0.039(4) 0.036(4) 0.028(3) -0.002(3) 0.014(3) -0.001(3)
C38 0.029(3) 0.033(4) 0.038(4) -0.002(3) 0.007(3) 0.007(3)
C39 0.043(4) 0.025(4) 0.048(4) 0.005(3) 0.022(3) 0.002(3)
C40 0.053(4) 0.038(4) 0.036(4) -0.006(3) 0.019(3) -0.004(3)
C41 0.044(4) 0.056(5) 0.040(4) 0.003(4) 0.017(3) 0.013(4)
C42 0.038(4) 0.064(5) 0.045(4) -0.013(4) 0.017(3) 0.002(4)
C43 0.050(4) 0.036(4) 0.047(4) -0.005(3) 0.014(4) 0.008(3)
C44 0.094(5) 0.073(5) 0.052(4) -0.012(4) 0.026(4) 0.024(4)
C45 0.032(4) 0.083(7) 0.068(6) -0.027(5) 0.007(4) -0.005(4)
C46 0.076(5) 0.089(6) 0.112(6) -0.014(5) 0.042(5) -0.026(5)
C47 0.092(7) 0.042(5) 0.058(5) -0.001(4) 0.046(5) -0.008(4)
C48 0.086(6) 0.101(6) 0.100(6) -0.015(5) 0.062(5) -0.025(5)
C49 0.088(6) 0.045(5) 0.043(4) 0.015(4) 0.038(4) 0.014(4)
C50 0.114(6) 0.084(6) 0.073(5) 0.021(5) 0.051(5) 0.028(5)
C51 0.046(4) 0.055(5) 0.028(3) -0.006(3) 0.020(3) -0.010(3)
C52 0.057(5) 0.070(6) 0.034(4) 0.003(4) 0.024(4) 0.000(4)
C53 0.074(5) 0.059(5) 0.059(5) 0.023(4) 0.052(5) 0.013(4)
C54 0.061(5) 0.090(6) 0.080(5) 0.025(5) 0.040(4) -0.009(4)
C55 0.105(6) 0.062(5) 0.040(4) 0.002(4) 0.030(4) -0.007(4)
C56 0.103(6) 0.078(6) 0.060(5) 0.003(4) 0.022(4) -0.035(5)
C57 0.088(6) 0.062(6) 0.055(5) -0.001(4) 0.033(5) -0.009(5)
C58 0.068(5) 0.046(5) 0.049(5) 0.010(4) 0.013(4) -0.003(4)
C59 0.102(8) 0.085(8) 0.098(8) -0.019(6) 0.062(7) -0.004(6)
C60 0.128(6) 0.086(6) 0.076(5) -0.013(5) 0.064(5) -0.019(5)
C61 0.081(5) 0.074(6) 0.092(6) 0.001(5) 0.020(4) -0.018(5)
C62 0.046(5) 0.113(9) 0.085(7) 0.012(6) 0.032(5) 0.010(5)
C63 0.070(6) 0.069(7) 0.085(7) 0.011(5) 0.029(5) 0.004(5)
C64 0.075(6) 0.035(4) 0.062(5) 0.001(4) 0.036(4) -0.009(4)
C65 0.087(6) 0.077(6) 0.074(6) 0.001(5) 0.035(5) 0.035(5)
C66 0.103(10) 0.114(10) 0.118(10) 0.008(7) 0.051(7) 0.005(6)
C67 0.116(8) 0.118(8) 0.108(8) 0.011(6) 0.060(6) 0.006(6)
C68 0.085(8) 0.078(8) 0.086(8) 0.015(6) 0.042(6) 0.002(6)
C69 0.052(6) 0.053(7) 0.058(6) -0.004(5) 0.028(5) 0.006(5)
C70 0.097(8) 0.095(9) 0.076(8) 0.010(6) 0.057(6) 0.009(6)
C71 0.097(6) 0.122(7) 0.094(6) -0.042(5) 0.057(5) -0.012(5)
C72 0.070(8) 0.088(9) 0.073(9) -0.019(6) 0.036(6) 0.001(6)
C73 0.053(5) 0.040(5) 0.069(6) 0.000(4) 0.017(5) -0.001(4)
C74 0.071(5) 0.035(4) 0.042(4) -0.002(3) 0.022(4) 0.006(4)
C75 0.042(4) 0.038(4) 0.030(4) -0.003(3) 0.012(3) 0.000(3)
C76 0.070(5) 0.028(4) 0.046(4) -0.005(3) 0.031(4) 0.000(4)
C77 0.044(4) 0.031(4) 0.031(4) 0.003(3) 0.007(3) -0.006(3)
C78 0.048(4) 0.041(4) 0.031(4) 0.001(3) 0.011(3) 0.006(3)

loop_
_atom_type_symbol
_atom_type_description
_atom_type_scat_dispersion_real
_atom_type_scat_dispersion_imag
_atom_type_scat_source
C C 0.0033 0.0016 'International Tables Vol C Tables 4.2.6.8 and 6.1.1.4'
H H 0.0000 0.0000 'International Tables Vol C Tables 4.2.6.8 and 6.1.1.4'
N N 0.0061 0.0033 'International Tables Vol C Tables 4.2.6.8 and 6.1.1.4'
U U -9.6767 9.6646 'International Tables Vol C Tables 4.2.6.8 and 6.1.1.4'

loop_
_geom_angle_atom_site_label_1
_geom_angle_atom_site_label_2
_geom_angle_atom_site_label_3
_geom_angle
C1A U1 C5A 69.1(2)
C1A U1 C2A 73.6(2)
C5A U1 C2A 142.68(19)
C1A U1 C4A 139.3(2)
C5A U1 C4A 70.2(2)
C2A U1 C4A 147.1(2)
C1A U1 C3A 149.4(2)
C5A U1 C3A 141.51(19)
C2A U1 C3A 75.80(19)
C4A U1 C3A 71.29(19)
N1A C1A U1 175.8(6)
N2A C2A U1 178.6(5)
N3A C3A U1 177.4(6)
N4A C4A U1 176.9(6)
N5A C5A U1 177.9(6)
C7A C6A C10A 107.4(6)
C7A C6A C11A 126.0(6)
C10A C6A C11A 125.6(5)
C8A C7A C6A 108.6(5)
C8A C7A C12A 125.4(6)
C6A C7A C12A 125.6(6)
C7A C8A C9A 108.1(6)
C7A C8A C13A 126.0(6)
C9A C8A C13A 125.2(6)
C8A C9A C10A 108.1(6)
C8A C9A C14A 126.3(6)
C10A C9A C14A 124.7(6)
C9A C10A C6A 107.8(5)
C9A C10A C15A 125.5(6)
C6A C10A C15A 125.7(6)
C17A C16A C20A 108.7(5)
C17A C16A C21A 124.8(6)
C20A C16A C21A 125.5(6)
C16A C17A C18A 108.2(5)
C16A C17A C22A 126.3(6)
C18A C17A C22A 125.0(6)
C19A C18A C17A 108.0(5)
C19A C18A C23A 123.6(6)
C17A C18A C23A 127.7(6)
C18A C19A C20A 107.6(6)
C18A C19A C24A 125.6(6)
C20A C19A C24A 126.1(6)
C16A C20A C19A 107.5(5)
C16A C20A C25A 127.2(6)
C19A C20A C25A 124.9(6)
C1B U2 C2B 71.65(19)
C1B U2 C3B 141.1(2)
C2B U2 C3B 69.44(19)
C1B U2 C4B 147.73(19)
C2B U2 C4B 140.52(19)
C3B U2 C4B 71.2(2)
C1B U2 C5B 75.28(19)
C2B U2 C5B 146.93(19)
C3B U2 C5B 143.6(2)
C4B U2 C5B 72.49(19)
N1B C1B U2 175.3(5)
N2B C2B U2 176.2(5)
N3B C3B U2 178.1(6)
N4B C4B U2 174.8(5)
N5B C5B U2 176.8(5)
C10B C6B C7B 107.3(5)
C10B C6B C11B 125.7(6)
C7B C6B C11B 126.0(6)
C8B C7B C6B 108.4(5)
C8B C7B C12B 126.7(6)
C6B C7B C12B 124.3(6)
C7B C8B C9B 108.5(5)
C7B C8B C13B 125.7(6)
C9B C8B C13B 125.4(6)
C10B C9B C8B 106.8(5)
C10B C9B C14B 126.4(5)
C8B C9B C14B 125.9(5)
C6B C10B C9B 109.0(5)
C6B C10B C15B 124.7(6)
C9B C10B C15B 125.3(6)
C17B C16B C20B 107.5(6)
C17B C16B C21B 126.1(6)
C20B C16B C21B 125.8(6)
C16B C17B C18B 108.3(5)
C16B C17B C22B 126.6(6)
C18B C17B C22B 124.4(6)
C17B C18B C19B 107.9(5)
C17B C18B C23B 126.5(6)
C19B C18B C23B 124.9(6)
C20B C19B C18B 107.0(6)
C20B C19B C24B 126.8(6)
C18B C19B C24B 125.5(6)
C19B C20B C16B 109.4(6)
C19B C20B C25B 126.0(6)
C16B C20B C25B 123.7(6)
C3C U3 C2C 70.3(2)
C3C U3 C1C 140.2(2)
C2C U3 C1C 69.9(2)
C3C U3 C4C 73.7(2)
C2C U3 C4C 144.0(2)
C1C U3 C4C 146.1(2)
C3C U3 C5C 146.8(2)
C2C U3 C5C 142.9(2)
C1C U3 C5C 72.98(19)
C4C U3 C5C 73.16(19)
N1C C1C U3 176.3(5)
N2C C2C U3 177.6(6)
N3C C3C U3 175.0(6)
N4C C4C U3 179.2(7)
N5C C5C U3 177.6(6)
C7C C6C C10C 108.2(6)
C7C C6C C11C 124.2(6)
C10C C6C C11C 127.2(6)
C6C C7C C8C 108.6(6)
C6C C7C C12C 124.8(6)
C8C C7C C12C 125.7(6)
C9C C8C C7C 107.2(5)
C9C C8C C13C 126.0(6)
C7C C8C C13C 126.2(6)
C10C C9C C8C 107.7(6)
C10C C9C C14C 126.8(6)
C8C C9C C14C 124.9(6)
C6C C10C C9C 108.3(6)
C6C C10C C15C 126.3(6)
C9C C10C C15C 124.7(6)
C17C C16C C20C 108.4(6)
C17C C16C C21C 125.2(7)
C20C C16C C21C 125.4(7)
C16C C17C C18C 107.2(6)
C16C C17C C22C 124.7(6)
C18C C17C C22C 127.4(6)
C19C C18C C17C 108.7(6)
C19C C18C C23C 126.2(6)
C17C C18C C23C 124.7(6)
C18C C19C C20C 107.8(6)
C18C C19C C24C 126.1(6)
C20C C19C C24C 125.3(7)
C19C C20C C16C 107.8(6)
C19C C20C C25C 126.4(6)
C16C C20C C25C 125.5(6)
C3 N1 C7 115.3(8)
C3 N1 C1 111.4(8)
C7 N1 C1 111.1(8)
C3 N1 C5 104.6(7)
C7 N1 C5 111.0(7)
C1 N1 C5 102.5(7)
C11 N2 C15 105.6(5)
C11 N2 C13 111.6(5)
C15 N2 C13 111.4(5)
C11 N2 C9 110.9(6)
C15 N2 C9 111.7(6)
C13 N2 C9 105.8(5)
C21 N3 C23 112.8(6)
C21 N3 C17 114.0(6)
C23 N3 C17 104.4(5)
C21 N3 C19 102.0(5)
C23 N3 C19 111.9(6)
C17 N3 C19 112.0(6)
C27 N4 C29 112.0(7)
C27 N4 C31 111.8(7)
C29 N4 C31 111.7(6)
C27 N4 C25 112.4(6)
C29 N4 C25 104.5(6)
C31 N4 C25 104.0(6)
C37 N5 C35 108.8(5)
C37 N5 C33 113.5(5)
C35 N5 C33 108.7(5)
C37 N5 C39 108.3(5)
C35 N5 C39 110.9(5)
C33 N5 C39 106.8(5)
C45 N6 C47 108.2(6)
C45 N6 C41 110.9(6)
C47 N6 C41 109.3(6)
C45 N6 C43 112.2(6)
C47 N6 C43 109.4(6)
C41 N6 C43 106.9(5)
C55 N7 C53 108.0(6)
C55 N7 C49 110.8(6)
C53 N7 C49 113.0(6)
C55 N7 C51 110.4(6)
C53 N7 C51 110.9(6)
C49 N7 C51 103.7(5)
C61 N8 C63 111.3(7)
C61 N8 C57 113.2(7)
C63 N8 C57 108.7(6)
C61 N8 C59 107.7(7)
C63 N8 C59 110.2(7)
C57 N8 C59 105.7(6)
C69 N9 C71 111.3(6)
C69 N9 C65 117.9(8)
C71 N9 C65 108.7(6)
C69 N9 C67 107.8(6)
C71 N9 C67 107.0(8)
C65 N9 C67 103.4(6)
C2 C1 N1 117.1(9)
N1 C3 C4 115.7(8)
C6 C5 N1 113.0(8)
N1 C7 C8 120.9(10)
C10 C9 N2 114.0(6)
N2 C11 C12 115.2(6)
C14 C13 N2 114.1(6)
N2 C15 C16 112.8(7)
N3 C17 C18 114.0(6)
C20 C19 N3 114.0(6)
C22 C21 N3 112.2(7)
C24 C23 N3 116.5(7)
C26 C25 N4 112.3(7)
N4 C27 C28 120.1(8)
C30 C29 N4 119.4(7)
C32 C31 N4 114.4(8)
N5 C33 C34 113.6(5)
N5 C35 C36 115.8(5)
N5 C37 C38 115.9(5)
C40 C39 N5 113.8(5)
C42 C41 N6 114.1(6)
C44 C43 N6 115.2(6)
N6 C45 C46 116.1(8)
N6 C47 C48 113.3(7)
C50 C49 N7 112.6(6)
C52 C51 N7 114.4(5)
N7 C53 C54 113.7(6)
N7 C55 C56 116.2(6)
C58 C57 N8 115.2(7)
N8 C59 C60 109.5(8)
N8 C61 C62 111.8(8)
C64 C63 N8 119.9(7)
C66 C65 N9 111.1(8)
C68 C67 N9 116.5(8)
N9 C69 C70 108.6(8)
N9 C71 C72 110.5(7)
N10 C73 C74 178.4(11)
N11 C75 C76 179.8(10)
N12 C77 C78 179.1(8)

loop_
_geom_bond_atom_site_label_1
_geom_bond_atom_site_label_2
_geom_bond_distance
U1 C1A 2.584(6)
U1 C5A 2.599(7)
U1 C2A 2.634(7)
U1 C4A 2.648(7)
U1 C3A 2.668(6)
U1 C6A 2.813(6)
U1 C10A 2.820(6)
U1 C16A 2.845(6)
U1 C19A 2.856(7)
U1 C18A 2.866(6)
U1 C20A 2.868(6)
U1 C17A 2.869(6)
U1 C9A 2.875(6)
U1 C7A 2.893(6)
U1 C8A 2.919(6)
N1A C1A 1.163(8)
N2A C2A 1.150(8)
N3A C3A 1.161(8)
N4A C4A 1.161(8)
N5A C5A 1.174(9)
C6A C7A 1.425(8)
C6A C10A 1.432(9)
C6A C11A 1.513(9)
C7A C8A 1.416(9)
C7A C12A 1.496(8)
C8A C9A 1.419(9)
C8A C13A 1.490(9)
C9A C10A 1.429(9)
C9A C14A 1.501(9)
C10A C15A 1.501(8)
C16A C17A 1.404(8)
C16A C20A 1.424(9)
C16A C21A 1.499(9)
C17A C18A 1.425(9)
C17A C22A 1.496(8)
C18A C19A 1.425(9)
C18A C23A 1.499(9)
C19A C20A 1.433(9)
C19A C24A 1.495(9)
C20A C25A 1.487(8)
U2 C1B 2.601(6)
U2 C2B 2.611(7)
U2 C3B 2.617(7)
U2 C4B 2.618(7)
U2 C5B 2.634(7)
U2 C20B 2.848(7)
U2 C10B 2.849(6)
U2 C16B 2.852(6)
U2 C17B 2.853(6)
U2 C9B 2.860(6)
U2 C19B 2.865(6)
U2 C18B 2.865(6)
U2 C6B 2.876(6)
U2 C8B 2.876(6)
U2 C7B 2.892(6)
N1B C1B 1.158(8)
N2B C2B 1.151(8)
N3B C3B 1.150(8)
N4B C4B 1.159(8)
N5B C5B 1.147(8)
C6B C10B 1.420(9)
C6B C7B 1.428(8)
C6B C11B 1.498(8)
C7B C8B 1.412(9)
C7B C12B 1.502(8)
C8B C9B 1.433(9)
C8B C13B 1.513(8)
C9B C10B 1.427(9)
C9B C14B 1.485(8)
C10B C15B 1.493(8)
C16B C17B 1.413(9)
C16B C20B 1.417(9)
C16B C21B 1.494(9)
C17B C18B 1.423(9)
C17B C22B 1.513(8)
C18B C19B 1.434(9)
C18B C23B 1.487(9)
C19B C20B 1.408(9)
C19B C24B 1.486(9)
C20B C25B 1.523(9)
U3 C3C 2.596(7)
U3 C2C 2.607(7)
U3 C1C 2.612(6)
U3 C4C 2.619(7)
U3 C5C 2.644(7)
U3 C7C 2.852(7)
U3 C10C 2.855(6)
U3 C18C 2.860(6)
U3 C17C 2.861(7)
U3 C19C 2.866(7)
U3 C6C 2.866(6)
U3 C8C 2.867(6)
U3 C9C 2.869(6)
U3 C16C 2.881(7)
U3 C20C 2.898(6)
N1C C1C 1.148(8)
N2C C2C 1.159(8)
N3C C3C 1.170(8)
N4C C4C 1.151(8)
N5C C5C 1.162(8)
C6C C7C 1.404(9)
C6C C10C 1.417(9)
C6C C11C 1.502(9)
C7C C8C 1.429(9)
C7C C12C 1.508(9)
C8C C9C 1.430(9)
C8C C13C 1.482(8)
C9C C10C 1.420(9)
C9C C14C 1.485(9)
C10C C15C 1.524(8)
C16C C17C 1.412(10)
C16C C20C 1.431(9)
C16C C21C 1.503(9)
C17C C18C 1.430(9)
C17C C22C 1.488(9)
C18C C19C 1.414(9)
C18C C23C 1.497(9)
C19C C20C 1.417(10)
C19C C24C 1.485(9)
C20C C25C 1.503(10)
N1 C3 1.459(12)
N1 C7 1.468(13)
N1 C1 1.523(12)
N1 C5 1.589(11)
N2 C11 1.503(8)
N2 C15 1.515(9)
N2 C13 1.526(8)
N2 C9 1.533(9)
N3 C21 1.506(9)
N3 C23 1.519(9)
N3 C17 1.520(9)
N3 C19 1.587(10)
N4 C27 1.454(10)
N4 C29 1.517(10)
N4 C31 1.525(10)
N4 C25 1.567(10)
N5 C37 1.488(8)
N5 C35 1.507(8)
N5 C33 1.512(8)
N5 C39 1.538(8)
N6 C45 1.470(8)
N6 C47 1.516(10)
N6 C41 1.519(8)
N6 C43 1.534(9)
N7 C55 1.498(10)
N7 C53 1.505(9)
N7 C49 1.521(9)
N7 C51 1.537(9)
N8 C61 1.470(10)
N8 C63 1.490(11)
N8 C57 1.519(9)
N8 C59 1.553(11)
N9 C69 1.493(8)
N9 C71 1.507(7)
N9 C65 1.550(7)
N9 C67 1.550(17)
N10 C73 1.152(12)
N11 C75 1.126(10)
N12 C77 1.143(9)
C1 C2 1.449(14)
C3 C4 1.536(14)
C5 C6 1.483(12)
C7 C8 1.482(12)
C9 C10 1.512(11)
C11 C12 1.524(10)
C13 C14 1.497(9)
C15 C16 1.550(10)
C17 C18 1.544(9)
C19 C20 1.507(11)
C21 C22 1.457(11)
C23 C24 1.502(11)
C25 C26 1.511(11)
C27 C28 1.480(11)
C29 C30 1.458(12)
C31 C32 1.526(12)
C33 C34 1.540(9)
C35 C36 1.526(9)
C37 C38 1.513(8)
C39 C40 1.507(9)
C41 C42 1.505(10)
C43 C44 1.524(10)
C45 C46 1.504(13)
C47 C48 1.586(12)
C49 C50 1.503(11)
C51 C52 1.522(10)
C53 C54 1.517(12)
C55 C56 1.570(12)
C57 C58 1.499(11)
C59 C60 1.594(13)
C61 C62 1.578(13)
C63 C64 1.463(11)
C65 C66 1.492(9)
C67 C68 1.482(9)
C69 C70 1.54(2)
C71 C72 1.523(9)
C73 C74 1.414(13)
C75 C76 1.463(11)
C77 C78 1.447(10)
